data_2228257
loop_
_publ_author_name
'Chen, Jin Mei'
'Zhao, Hong'

_publ_section_title
;
 1-[(3-Methylpiperidin-1-yl)(3-nitrophenyl)methyl]naphthalen-2-ol
;
_journal_coeditor_code BX2327
_journal_issue 12
_journal_name_full 'Acta Crystallographica Section E'
_journal_page_first o3118
_journal_paper_doi 10.1107/S1600536810045149
_journal_volume 66
_journal_year 2010
_chemical_formula_iupac 'C23 H24 N2 O3'
_chemical_formula_moiety 'C23 H24 N2 O3'
_chemical_formula_sum 'C23 H24 N2 O3'
_chemical_formula_weight 376.44
_chemical_name_systematic
;
1-[(3-Methylpiperidin-1-yl)(3-nitrophenyl)methyl]naphthalen-2-ol
;
_space_group_IT_number 61
_symmetry_cell_setting orthorhombic
_symmetry_space_group_name_Hall '-P 2ac 2ab'
_symmetry_space_group_name_H-M 'P b c a'
_atom_sites_solution_hydrogens geom
_atom_sites_solution_primary direct
_atom_sites_solution_secondary difmap
_audit_creation_method SHELXL-97
_cell_angle_alpha 90.00
_cell_angle_beta 90.00
_cell_angle_gamma 90.00
_cell_formula_units_Z 8
_cell_length_a 11.980(2)
_cell_length_b 10.965(2)
_cell_length_c 30.30(3)
_cell_measurement_reflns_used 4541
_cell_measurement_temperature 295(2)
_cell_measurement_theta_max 27.46
_cell_measurement_theta_min 2.29
_cell_volume 3980(4)
_computing_cell_refinement 'CrystalClear (Rigaku, 2005)'
_computing_data_collection 'CrystalClear (Rigaku, 2005)'
_computing_data_reduction 'SHELXS97 (Sheldrick, 2008)'
_computing_molecular_graphics 'SHELXTL/PC (Sheldrick, 2008)'
_computing_publication_material 'SHELXTL/PC (Sheldrick, 2008)'
_computing_structure_refinement 'SHELXL97 (Sheldrick, 2008)'
_computing_structure_solution 'SHELXS97 (Sheldrick, 2008)'
_diffrn_ambient_temperature 295(2)
_diffrn_detector_area_resol_mean 13.6612
_diffrn_measured_fraction_theta_full 0.991
_diffrn_measured_fraction_theta_max 0.991
_diffrn_measurement_device_type 'Rigaku SCXmini'
_diffrn_measurement_method CCD_Profile_fitting
_diffrn_radiation_monochromator graphite
_diffrn_radiation_source 'fine-focus sealed tube'
_diffrn_radiation_type MoK\a
_diffrn_radiation_wavelength 0.71073
_diffrn_reflns_av_R_equivalents 0.1096
_diffrn_reflns_av_sigmaI/netI 0.0434
_diffrn_reflns_limit_h_max 14
_diffrn_reflns_limit_h_min -14
_diffrn_reflns_limit_k_max 13
_diffrn_reflns_limit_k_min -13
_diffrn_reflns_limit_l_max 37
_diffrn_reflns_limit_l_min -37
_diffrn_reflns_number 34080
_diffrn_reflns_theta_full 26.00
_diffrn_reflns_theta_max 26.00
_diffrn_reflns_theta_min 2.61
_diffrn_standards_number 0
_exptl_absorpt_coefficient_mu 0.084
_exptl_absorpt_correction_T_max 0.992
_exptl_absorpt_correction_T_min 0.982
_exptl_absorpt_correction_type multi-scan
_exptl_absorpt_process_details '(CrystalClear; Rigaku, 2005)'
_exptl_crystal_colour Colourless
_exptl_crystal_density_diffrn 1.256
_exptl_crystal_density_method 'not measured'
_exptl_crystal_description Prism
_exptl_crystal_F_000 1600
_exptl_crystal_size_max 0.25
_exptl_crystal_size_mid 0.22
_exptl_crystal_size_min 0.18
_refine_diff_density_max 0.137
_refine_diff_density_min -0.148
_refine_ls_extinction_method none
_refine_ls_goodness_of_fit_ref 1.122
_refine_ls_hydrogen_treatment constr
_refine_ls_matrix_type full
_refine_ls_number_parameters 255
_refine_ls_number_reflns 3877
_refine_ls_number_restraints 0
_refine_ls_restrained_S_all 1.122
_refine_ls_R_factor_all 0.1386
_refine_ls_R_factor_gt 0.0832
_refine_ls_shift/su_max 0.000
_refine_ls_shift/su_mean 0.000
_refine_ls_structure_factor_coef Fsqd
_refine_ls_weighting_details 'calc w=1/[\s^2^(Fo^2^)+(0.0563P)^2^+1.4193P] where P=(Fo^2^+2Fc^2^)/3'
_refine_ls_weighting_scheme calc
_refine_ls_wR_factor_gt 0.1530
_refine_ls_wR_factor_ref 0.1737
_reflns_number_gt 2409
_reflns_number_total 3877
_reflns_threshold_expression I>2sigma(I)
_cod_data_source_file bx2327.cif
_cod_data_source_block I
_cod_database_code 2228257
_cod_database_fobs_code 2228257

loop_
_symmetry_equiv_pos_as_xyz
'x, y, z'
'-x+1/2, -y, z+1/2'
'-x, y+1/2, -z+1/2'
'x+1/2, -y+1/2, -z'
'-x, -y, -z'
'x-1/2, y, -z-1/2'
'x, -y-1/2, z-1/2'
'-x-1/2, y-1/2, z'

loop_
_atom_site_type_symbol
_atom_site_label
_atom_site_fract_x
_atom_site_fract_y
_atom_site_fract_z
_atom_site_U_iso_or_equiv
_atom_site_adp_type
_atom_site_calc_flag
_atom_site_refinement_flags
_atom_site_occupancy
_atom_site_disorder_assembly
_atom_site_disorder_group
C C1 0.7000(2) 0.9558(2) 0.65000(10) 0.0433(7) Uani d . 1 . .
C C2 0.6194(2) 1.0425(3) 0.64171(11) 0.0523(8) Uani d . 1 . .
C C3 0.5315(3) 1.0634(3) 0.67144(13) 0.0659(9) Uani d . 1 . .
H H3 0.4769 1.1206 0.6646 0.079 Uiso calc R 1 . .
C C4 0.5255(3) 1.0015(4) 0.70975(13) 0.0707(10) Uani d . 1 . .
H H4 0.4661 1.0161 0.7288 0.085 Uiso calc R 1 . .
C C5 0.6075(3) 0.9147(3) 0.72156(11) 0.0584(9) Uani d . 1 . .
C C6 0.6961(2) 0.8920(3) 0.69134(10) 0.0478(7) Uani d . 1 . .
C C7 0.7785(3) 0.8061(3) 0.70421(10) 0.0552(8) Uani d . 1 . .
H H7 0.8381 0.7905 0.6854 0.066 Uiso calc R 1 . .
C C8 0.7725(3) 0.7459(3) 0.74356(11) 0.0708(10) Uani d . 1 . .
H H8 0.8279 0.6904 0.7513 0.085 Uiso calc R 1 . .
C C9 0.6840(3) 0.7671(4) 0.77209(12) 0.0820(12) Uani d . 1 . .
H H9 0.6796 0.7246 0.7986 0.098 Uiso calc R 1 . .
C C10 0.6041(3) 0.8493(4) 0.76161(12) 0.0774(11) Uani d . 1 . .
H H10 0.5457 0.8630 0.7812 0.093 Uiso calc R 1 . .
C C11 0.7905(2) 0.9244(2) 0.61686(9) 0.0422(7) Uani d . 1 . .
H H11 0.8033 0.8363 0.6189 0.051 Uiso calc R 1 . .
C C12 0.6680(3) 0.8576(3) 0.55808(11) 0.0599(9) Uani d . 1 . .
H H12A 0.6106 0.8529 0.5806 0.072 Uiso calc R 1 . .
H H12B 0.7044 0.7787 0.5564 0.072 Uiso calc R 1 . .
C C13 0.6143(3) 0.8861(3) 0.51400(13) 0.0728(11) Uani d . 1 . .
H H13 0.5776 0.9657 0.5166 0.087 Uiso calc R 1 . .
C C14 0.7021(4) 0.8968(4) 0.47882(13) 0.0945(14) Uani d . 1 . .
H H14A 0.6680 0.9242 0.4515 0.113 Uiso calc R 1 . .
H H14B 0.7353 0.8175 0.4736 0.113 Uiso calc R 1 . .
C C15 0.7918(3) 0.9860(4) 0.49260(11) 0.0828(12) Uani d . 1 . .
H H15A 0.8513 0.9851 0.4709 0.099 Uiso calc R 1 . .
H H15B 0.7605 1.0676 0.4933 0.099 Uiso calc R 1 . .
C C16 0.8395(3) 0.9559(3) 0.53738(10) 0.0633(9) Uani d . 1 . .
H H16A 0.8776 0.8780 0.5361 0.076 Uiso calc R 1 . .
H H16B 0.8936 1.0176 0.5457 0.076 Uiso calc R 1 . .
C C17 0.5250(4) 0.7925(3) 0.50331(16) 0.1061(16) Uani d . 1 . .
H H17A 0.4876 0.8153 0.4765 0.159 Uiso calc R 1 . .
H H17B 0.4719 0.7892 0.5270 0.159 Uiso calc R 1 . .
H H17C 0.5590 0.7139 0.4996 0.159 Uiso calc R 1 . .
C C18 0.9014(2) 0.9868(3) 0.62676(9) 0.0428(7) Uani d . 1 . .
C C19 1.0000(2) 0.9224(3) 0.62142(9) 0.0472(7) Uani d . 1 . .
H H19 0.9988 0.8410 0.6128 0.057 Uiso calc R 1 . .
C C20 1.0999(3) 0.9808(3) 0.62900(10) 0.0553(8) Uani d . 1 . .
C C21 1.1060(3) 1.1004(4) 0.64166(12) 0.0710(10) Uani d . 1 . .
H H21 1.1746 1.1379 0.6463 0.085 Uiso calc R 1 . .
C C22 1.0079(3) 1.1635(3) 0.64731(13) 0.0748(10) Uani d . 1 . .
H H22 1.0099 1.2448 0.6560 0.090 Uiso calc R 1 . .
C C23 0.9067(3) 1.1075(3) 0.64020(11) 0.0584(8) Uani d . 1 . .
H H23 0.8410 1.1512 0.6445 0.070 Uiso calc R 1 . .
N N1 0.7505(2) 0.9505(2) 0.57076(7) 0.0469(6) Uani d . 1 . .
N N2 1.2039(3) 0.9098(4) 0.62304(11) 0.0788(9) Uani d . 1 . .
O O1 0.61885(19) 1.11174(19) 0.60442(8) 0.0645(6) Uani d . 1 . .
H H1 0.6631 1.0833 0.5865 0.097 Uiso calc R 1 . .
O O2 1.1967(2) 0.8052(3) 0.61087(11) 0.1051(10) Uani d . 1 . .
O O3 1.2920(2) 0.9589(3) 0.63113(13) 0.1305(14) Uani d . 1 . .

loop_
_atom_site_aniso_label
_atom_site_aniso_U_11
_atom_site_aniso_U_22
_atom_site_aniso_U_33
_atom_site_aniso_U_12
_atom_site_aniso_U_13
_atom_site_aniso_U_23
C1 0.0363(15) 0.0400(15) 0.0536(18) -0.0022(13) -0.0002(13) -0.0087(13)
C2 0.0470(18) 0.0457(17) 0.064(2) -0.0034(15) -0.0002(15) -0.0073(15)
C3 0.047(2) 0.066(2) 0.085(3) 0.0061(17) 0.0059(18) -0.010(2)
C4 0.048(2) 0.084(3) 0.079(3) -0.0049(19) 0.0190(18) -0.019(2)
C5 0.0454(19) 0.068(2) 0.062(2) -0.0110(17) 0.0083(16) -0.0132(17)
C6 0.0440(17) 0.0445(16) 0.0550(19) -0.0103(14) -0.0010(14) -0.0083(14)
C7 0.057(2) 0.0570(19) 0.0515(19) -0.0080(16) 0.0011(15) -0.0019(15)
C8 0.072(2) 0.086(3) 0.054(2) -0.001(2) 0.0013(18) 0.0116(19)
C9 0.080(3) 0.109(3) 0.057(2) -0.012(3) 0.004(2) 0.020(2)
C10 0.064(2) 0.110(3) 0.058(2) -0.017(2) 0.0178(19) -0.006(2)
C11 0.0437(17) 0.0387(15) 0.0443(16) 0.0001(13) -0.0026(13) -0.0012(12)
C12 0.067(2) 0.0439(17) 0.069(2) -0.0014(16) -0.0200(17) -0.0041(15)
C13 0.086(3) 0.0478(19) 0.085(3) 0.0037(19) -0.040(2) -0.0030(18)
C14 0.134(4) 0.089(3) 0.060(3) 0.004(3) -0.028(3) -0.002(2)
C15 0.105(3) 0.090(3) 0.053(2) -0.001(2) -0.009(2) 0.006(2)
C16 0.072(2) 0.067(2) 0.051(2) 0.0067(19) -0.0002(17) -0.0001(16)
C17 0.115(4) 0.070(3) 0.134(4) -0.009(2) -0.071(3) -0.004(2)
C18 0.0425(17) 0.0462(17) 0.0397(16) -0.0016(14) -0.0008(13) -0.0007(12)
C19 0.0503(18) 0.0472(17) 0.0441(17) 0.0015(15) -0.0022(14) 0.0004(13)
C20 0.0444(19) 0.069(2) 0.0522(19) -0.0005(17) -0.0015(15) 0.0060(16)
C21 0.054(2) 0.076(2) 0.083(3) -0.022(2) -0.0081(19) -0.005(2)
C22 0.071(3) 0.058(2) 0.095(3) -0.013(2) -0.002(2) -0.0178(19)
C23 0.053(2) 0.0474(18) 0.075(2) -0.0015(16) 0.0026(17) -0.0117(16)
N1 0.0488(14) 0.0447(13) 0.0472(14) 0.0003(12) -0.0068(12) -0.0026(11)
N2 0.0454(19) 0.101(3) 0.090(2) 0.009(2) -0.0059(16) 0.011(2)
O1 0.0670(16) 0.0489(13) 0.0775(17) 0.0158(11) 0.0021(12) 0.0042(12)
O2 0.0703(19) 0.106(2) 0.139(3) 0.0348(18) -0.0131(17) -0.027(2)
O3 0.0440(17) 0.134(3) 0.214(4) -0.0033(18) -0.020(2) 0.008(3)

loop_
_atom_type_symbol
_atom_type_description
_atom_type_scat_dispersion_real
_atom_type_scat_dispersion_imag
_atom_type_scat_source
C C 0.0033 0.0016 'International Tables Vol C Tables 4.2.6.8 and 6.1.1.4'
H H 0.0000 0.0000 'International Tables Vol C Tables 4.2.6.8 and 6.1.1.4'
N N 0.0061 0.0033 'International Tables Vol C Tables 4.2.6.8 and 6.1.1.4'
O O 0.0106 0.0060 'International Tables Vol C Tables 4.2.6.8 and 6.1.1.4'

loop_
_geom_angle_atom_site_label_1
_geom_angle_atom_site_label_2
_geom_angle_atom_site_label_3
_geom_angle_site_symmetry_1
_geom_angle_site_symmetry_3
_geom_angle
_geom_angle_publ_flag
C2 C1 C6 . . 118.2(3) ?
C2 C1 C11 . . 122.5(3) ?
C6 C1 C11 . . 119.3(2) ?
O1 C2 C1 . . 122.6(3) ?
O1 C2 C3 . . 116.0(3) ?
C1 C2 C3 . . 121.4(3) ?
C4 C3 C2 . . 120.7(3) ?
C4 C3 H3 . . 119.6 ?
C2 C3 H3 . . 119.6 ?
C3 C4 C5 . . 121.3(3) ?
C3 C4 H4 . . 119.3 ?
C5 C4 H4 . . 119.3 ?
C10 C5 C4 . . 122.7(3) ?
C10 C5 C6 . . 119.0(3) ?
C4 C5 C6 . . 118.3(3) ?
C7 C6 C5 . . 117.3(3) ?
C7 C6 C1 . . 122.8(3) ?
C5 C6 C1 . . 120.0(3) ?
C8 C7 C6 . . 121.7(3) ?
C8 C7 H7 . . 119.2 ?
C6 C7 H7 . . 119.2 ?
C7 C8 C9 . . 120.2(4) ?
C7 C8 H8 . . 119.9 ?
C9 C8 H8 . . 119.9 ?
C10 C9 C8 . . 120.4(3) ?
C10 C9 H9 . . 119.8 ?
C8 C9 H9 . . 119.8 ?
C9 C10 C5 . . 121.4(3) ?
C9 C10 H10 . . 119.3 ?
C5 C10 H10 . . 119.3 ?
N1 C11 C1 . . 110.1(2) ?
N1 C11 C18 . . 112.0(2) ?
C1 C11 C18 . . 113.0(2) ?
N1 C11 H11 . . 107.1 ?
C1 C11 H11 . . 107.1 ?
C18 C11 H11 . . 107.1 ?
N1 C12 C13 . . 111.9(3) ?
N1 C12 H12A . . 109.2 ?
C13 C12 H12A . . 109.2 ?
N1 C12 H12B . . 109.2 ?
C13 C12 H12B . . 109.2 ?
H12A C12 H12B . . 107.9 ?
C14 C13 C12 . . 110.1(3) ?
C14 C13 C17 . . 113.3(4) ?
C12 C13 C17 . . 110.3(3) ?
C14 C13 H13 . . 107.6 ?
C12 C13 H13 . . 107.6 ?
C17 C13 H13 . . 107.6 ?
C13 C14 C15 . . 110.6(3) ?
C13 C14 H14A . . 109.5 ?
C15 C14 H14A . . 109.5 ?
C13 C14 H14B . . 109.5 ?
C15 C14 H14B . . 109.5 ?
H14A C14 H14B . . 108.1 ?
C16 C15 C14 . . 112.1(3) ?
C16 C15 H15A . . 109.2 ?
C14 C15 H15A . . 109.2 ?
C16 C15 H15B . . 109.2 ?
C14 C15 H15B . . 109.2 ?
H15A C15 H15B . . 107.9 ?
N1 C16 C15 . . 110.6(3) ?
N1 C16 H16A . . 109.5 ?
C15 C16 H16A . . 109.5 ?
N1 C16 H16B . . 109.5 ?
C15 C16 H16B . . 109.5 ?
H16A C16 H16B . . 108.1 ?
C13 C17 H17A . . 109.5 ?
C13 C17 H17B . . 109.5 ?
H17A C17 H17B . . 109.5 ?
C13 C17 H17C . . 109.5 ?
H17A C17 H17C . . 109.5 ?
H17B C17 H17C . . 109.5 ?
C19 C18 C23 . . 118.8(3) ?
C19 C18 C11 . . 119.5(3) ?
C23 C18 C11 . . 121.7(3) ?
C20 C19 C18 . . 119.0(3) ?
C20 C19 H19 . . 120.5 ?
C18 C19 H19 . . 120.5 ?
C21 C20 C19 . . 122.6(3) ?
C21 C20 N2 . . 119.6(3) ?
C19 C20 N2 . . 117.8(3) ?
C20 C21 C22 . . 118.1(3) ?
C20 C21 H21 . . 120.9 ?
C22 C21 H21 . . 120.9 ?
C21 C22 C23 . . 120.6(3) ?
C21 C22 H22 . . 119.7 ?
C23 C22 H22 . . 119.7 ?
C22 C23 C18 . . 120.8(3) ?
C22 C23 H23 . . 119.6 ?
C18 C23 H23 . . 119.6 ?
C12 N1 C16 . . 109.6(2) ?
C12 N1 C11 . . 109.0(2) ?
C16 N1 C11 . . 114.5(2) ?
O2 N2 O3 . . 123.2(4) ?
O2 N2 C20 . . 118.5(3) ?
O3 N2 C20 . . 118.3(4) ?
C2 O1 H1 . . 109.5 ?

loop_
_geom_bond_atom_site_label_1
_geom_bond_atom_site_label_2
_geom_bond_site_symmetry_2
_geom_bond_distance
_geom_bond_publ_flag
C1 C2 . 1.379(4) ?
C1 C6 . 1.435(4) ?
C1 C11 . 1.517(4) ?
C2 O1 . 1.361(4) ?
C2 C3 . 1.404(4) ?
C3 C4 . 1.347(5) ?
C3 H3 . 0.9300 ?
C4 C5 . 1.413(5) ?
C4 H4 . 0.9300 ?
C5 C10 . 1.410(5) ?
C5 C6 . 1.424(4) ?
C6 C7 . 1.419(4) ?
C7 C8 . 1.365(4) ?
C7 H7 . 0.9300 ?
C8 C9 . 1.387(5) ?
C8 H8 . 0.9300 ?
C9 C10 . 1.353(5) ?
C9 H9 . 0.9300 ?
C10 H10 . 0.9300 ?
C11 N1 . 1.505(4) ?
C11 C18 . 1.524(4) ?
C11 H11 . 0.9800 ?
C12 N1 . 1.471(4) ?
C12 C13 . 1.515(5) ?
C12 H12A . 0.9700 ?
C12 H12B . 0.9700 ?
C13 C14 . 1.502(5) ?
C13 C17 . 1.518(5) ?
C13 H13 . 0.9800 ?
C14 C15 . 1.511(5) ?
C14 H14A . 0.9700 ?
C14 H14B . 0.9700 ?
C15 C16 . 1.509(5) ?
C15 H15A . 0.9700 ?
C15 H15B . 0.9700 ?
C16 N1 . 1.471(4) ?
C16 H16A . 0.9700 ?
C16 H16B . 0.9700 ?
C17 H17A . 0.9600 ?
C17 H17B . 0.9600 ?
C17 H17C . 0.9600 ?
C18 C19 . 1.386(4) ?
C18 C23 . 1.387(4) ?
C19 C20 . 1.376(4) ?
C19 H19 . 0.9300 ?
C20 C21 . 1.368(5) ?
C20 N2 . 1.481(4) ?
C21 C22 . 1.375(5) ?
C21 H21 . 0.9300 ?
C22 C23 . 1.376(4) ?
C22 H22 . 0.9300 ?
C23 H23 . 0.9300 ?
N2 O2 . 1.207(4) ?
N2 O3 . 1.210(4) ?
O1 H1 . 0.8200 ?

loop_
_geom_hbond_atom_site_label_D
_geom_hbond_atom_site_label_H
_geom_hbond_atom_site_label_A
_geom_hbond_site_symmetry_A
_geom_hbond_distance_DH
_geom_hbond_distance_HA
_geom_hbond_distance_DA
_geom_hbond_angle_DHA
O1 H1 N1 . 0.82 1.86 2.579(3) 146.5

loop_
_geom_torsion_atom_site_label_1
_geom_torsion_atom_site_label_2
_geom_torsion_atom_site_label_3
_geom_torsion_atom_site_label_4
_geom_torsion_site_symmetry_1
_geom_torsion_site_symmetry_2
_geom_torsion_site_symmetry_3
_geom_torsion_site_symmetry_4
_geom_torsion
_geom_torsion_publ_flag
C6 C1 C2 O1 . . . . 176.9(3) ?
C11 C1 C2 O1 . . . . -4.2(4) ?
C6 C1 C2 C3 . . . . -3.8(4) ?
C11 C1 C2 C3 . . . . 175.1(3) ?
O1 C2 C3 C4 . . . . -178.7(3) ?
C1 C2 C3 C4 . . . . 2.0(5) ?
C2 C3 C4 C5 . . . . 0.7(5) ?
C3 C4 C5 C10 . . . . 179.3(3) ?
C3 C4 C5 C6 . . . . -1.4(5) ?
C10 C5 C6 C7 . . . . -1.8(4) ?
C4 C5 C6 C7 . . . . 178.9(3) ?
C10 C5 C6 C1 . . . . 178.8(3) ?
C4 C5 C6 C1 . . . . -0.5(4) ?
C2 C1 C6 C7 . . . . -176.4(3) ?
C11 C1 C6 C7 . . . . 4.7(4) ?
C2 C1 C6 C5 . . . . 3.0(4) ?
C11 C1 C6 C5 . . . . -175.9(2) ?
C5 C6 C7 C8 . . . . 1.1(4) ?
C1 C6 C7 C8 . . . . -179.5(3) ?
C6 C7 C8 C9 . . . . 0.4(5) ?
C7 C8 C9 C10 . . . . -1.3(6) ?
C8 C9 C10 C5 . . . . 0.6(6) ?
C4 C5 C10 C9 . . . . -179.8(4) ?
C6 C5 C10 C9 . . . . 1.0(5) ?
C2 C1 C11 N1 . . . . -26.7(3) ?
C6 C1 C11 N1 . . . . 152.2(2) ?
C2 C1 C11 C18 . . . . 99.5(3) ?
C6 C1 C11 C18 . . . . -81.7(3) ?
N1 C12 C13 C14 . . . . 57.6(4) ?
N1 C12 C13 C17 . . . . -176.7(3) ?
C12 C13 C14 C15 . . . . -52.7(4) ?
C17 C13 C14 C15 . . . . -176.8(3) ?
C13 C14 C15 C16 . . . . 53.0(4) ?
C14 C15 C16 N1 . . . . -56.1(4) ?
N1 C11 C18 C19 . . . . -95.4(3) ?
C1 C11 C18 C19 . . . . 139.5(3) ?
N1 C11 C18 C23 . . . . 83.3(3) ?
C1 C11 C18 C23 . . . . -41.7(4) ?
C23 C18 C19 C20 . . . . -0.9(4) ?
C11 C18 C19 C20 . . . . 177.8(3) ?
C18 C19 C20 C21 . . . . 0.0(5) ?
C18 C19 C20 N2 . . . . 180.0(3) ?
C19 C20 C21 C22 . . . . 0.6(5) ?
N2 C20 C21 C22 . . . . -179.4(3) ?
C20 C21 C22 C23 . . . . -0.2(6) ?
C21 C22 C23 C18 . . . . -0.7(6) ?
C19 C18 C23 C22 . . . . 1.3(5) ?
C11 C18 C23 C22 . . . . -177.5(3) ?
C13 C12 N1 C16 . . . . -60.4(3) ?
C13 C12 N1 C11 . . . . 173.6(3) ?
C15 C16 N1 C12 . . . . 58.8(3) ?
C15 C16 N1 C11 . . . . -178.4(3) ?
C1 C11 N1 C12 . . . . -72.9(3) ?
C18 C11 N1 C12 . . . . 160.5(2) ?
C1 C11 N1 C16 . . . . 164.0(2) ?
C18 C11 N1 C16 . . . . 37.3(3) ?
C21 C20 N2 O2 . . . . -178.3(4) ?
C19 C20 N2 O2 . . . . 1.7(5) ?
C21 C20 N2 O3 . . . . 2.6(5) ?
C19 C20 N2 O3 . . . . -177.4(3) ?
